data_7123304
loop_
_publ_author_name
'Ma, Yu-Juan'
'Hu, Xiang Ji'
'Han, Song-De'
'Pan, Jie'
'Li, Jinhua'
'Wang, Guo-Ming'

_publ_section_title
;
 Photochromism and Photomagnetism in Crystalline Hybrid Materials Actuated
 by Nonphotochromic Units
;
_journal_name_full 'Chemical Communications'
_journal_paper_doi 10.1039/C9CC02229E
_journal_year 2019
_chemical_formula_sum 'C10 H10 N3 O7 P Zn'
_chemical_formula_weight 380.55
_space_group_crystal_system orthorhombic
_space_group_IT_number 62
_space_group_name_Hall '-P 2ac 2n'
_space_group_name_H-M_alt 'P n m a'
_symmetry_space_group_name_Hall '-P 2ac 2n'
_symmetry_space_group_name_H-M 'P n m a'
_atom_sites_solution_hydrogens mixed
_audit_creation_method SHELXL-2016/6
_audit_update_record
;
2019-03-16 deposited with the CCDC.    2019-04-15 downloaded from the CCDC.
;
_cell_angle_alpha 90
_cell_angle_beta 90
_cell_angle_gamma 90
_cell_formula_units_Z 8
_cell_length_a 7.5480(5)
_cell_length_b 35.339(8)
_cell_length_c 9.6434(6)
_cell_measurement_reflns_used 2939
_cell_measurement_temperature 293(2)
_cell_measurement_theta_max 31.4020
_cell_measurement_theta_min 3.4260
_cell_volume 2572.3(6)
_computing_cell_refinement 'CrysAlisPro 1.171.39.16b (Rigaku OD, 2015)'
_computing_data_collection 'CrysAlisPro 1.171.39.16b (Rigaku OD, 2015)'
_computing_data_reduction 'CrysAlisPro 1.171.39.16b (Rigaku OD, 2015)'
_computing_structure_refinement 'SHELXL-2016/6 (Sheldrick, 2016)'
_diffrn_ambient_temperature 293(2)
_diffrn_measured_fraction_theta_full 0.999
_diffrn_measured_fraction_theta_max 0.999
_diffrn_measurement_device_type 'XtaLAB Mini (ROW)'
_diffrn_radiation_type MoK\a
_diffrn_radiation_wavelength 0.71073
_diffrn_reflns_av_R_equivalents 0.0372
_diffrn_reflns_av_unetI/netI 0.0727
_diffrn_reflns_Laue_measured_fraction_full 0.999
_diffrn_reflns_Laue_measured_fraction_max 0.999
_diffrn_reflns_limit_h_max 8
_diffrn_reflns_limit_h_min -8
_diffrn_reflns_limit_k_max 25
_diffrn_reflns_limit_k_min -42
_diffrn_reflns_limit_l_max 7
_diffrn_reflns_limit_l_min -11
_diffrn_reflns_number 5689
_diffrn_reflns_point_group_measured_fraction_full 0.999
_diffrn_reflns_point_group_measured_fraction_max 0.999
_diffrn_reflns_theta_full 25.010
_diffrn_reflns_theta_max 25.010
_diffrn_reflns_theta_min 2.730
_diffrn_source 'fine-focus sealed X-ray tube'
_exptl_absorpt_coefficient_mu 2.077
_exptl_absorpt_correction_T_max 1.00000
_exptl_absorpt_correction_T_min 0.89739
_exptl_absorpt_correction_type multi-scan
_exptl_absorpt_process_details
;
CrysAlisPro 1.171.39.16b (Rigaku Oxford Diffraction, 2015)
Empirical absorption correction using spherical harmonics,
 implemented in SCALE3 ABSPACK scaling algorithm.
;
_exptl_crystal_colour colorless
_exptl_crystal_density_diffrn 1.965
_exptl_crystal_description block
_exptl_crystal_F_000 1536
_exptl_crystal_size_max 0.25
_exptl_crystal_size_mid 0.23
_exptl_crystal_size_min 0.20
_refine_diff_density_max 0.497
_refine_diff_density_min -0.437
_refine_diff_density_rms 0.099
_refine_ls_extinction_method none
_refine_ls_goodness_of_fit_ref 1.064
_refine_ls_hydrogen_treatment constr
_refine_ls_matrix_type full
_refine_ls_number_parameters 205
_refine_ls_number_reflns 2307
_refine_ls_number_restraints 8
_refine_ls_restrained_S_all 1.063
_refine_ls_R_factor_all 0.0665
_refine_ls_R_factor_gt 0.0431
_refine_ls_shift/su_max 0.001
_refine_ls_shift/su_mean 0.000
_refine_ls_structure_factor_coef Fsqd
_refine_ls_weighting_details 'w=1/[\s^2^(Fo^2^)+(0.0158P)^2^] where P=(Fo^2^+2Fc^2^)/3'
_refine_ls_weighting_scheme calc
_refine_ls_wR_factor_gt 0.0730
_refine_ls_wR_factor_ref 0.0806
_reflns_Friedel_coverage 0.000
_reflns_number_gt 1768
_reflns_number_total 2307
_reflns_threshold_expression 'I > 2\s(I)'
_cod_data_source_file c9cc02229e2.cif
_cod_data_source_block 1
_cod_database_code 7123304
_shelx_shelxl_version_number 2016/6
_shelx_space_group_comment
;
The symmetry employed for this shelxl refinement is uniquely defined
by the following loop, which should always be used as a source of
symmetry information in preference to the above space-group names.
They are only intended as comments.
;

loop_
_space_group_symop_operation_xyz
'x, y, z'
'-x+1/2, -y, z+1/2'
'-x, y+1/2, -z'
'x+1/2, -y+1/2, -z+1/2'
'-x, -y, -z'
'x-1/2, y, -z-1/2'
'x, -y-1/2, z'
'-x-1/2, y-1/2, z-1/2'

loop_
_atom_site_label
_atom_site_type_symbol
_atom_site_fract_x
_atom_site_fract_y
_atom_site_fract_z
_atom_site_U_iso_or_equiv
_atom_site_adp_type
_atom_site_occupancy
_atom_site_site_symmetry_order
_atom_site_calc_flag
_atom_site_refinement_flags_posn
_atom_site_refinement_flags_adp
_atom_site_refinement_flags_occupancy
C1 C -0.0282(5) 0.00464(14) 0.4246(4) 0.0165(10) Uani 1 1 d . . .
C2 C 0.2490(5) 0.14689(14) 0.4609(4) 0.0206(10) Uani 1 1 d . . .
H2 H 0.228737 0.146720 0.555982 0.025 Uiso 1 1 calc R U .
C3 C 0.2782(5) 0.18093(14) 0.3971(4) 0.0202(11) Uani 1 1 d . . .
H3 H 0.276432 0.203250 0.448189 0.024 Uiso 1 1 calc R U .
C4 C 0.3104(5) 0.18180(13) 0.2557(4) 0.0170(10) Uani 1 1 d . . .
C5 C 0.3108(5) 0.14761(14) 0.1844(4) 0.0241(11) Uani 1 1 d . . .
H5 H 0.332551 0.146999 0.089494 0.029 Uiso 1 1 calc R U .
C6 C 0.2787(5) 0.11475(14) 0.2561(4) 0.0226(11) Uani 1 1 d . . .
H6 H 0.278115 0.092038 0.207404 0.027 Uiso 1 1 calc R U .
C7 C 0.3434(5) 0.21810(14) 0.1858(4) 0.0188(10) Uani 1 1 d . . .
C8 C 0.4341(7) 0.250000 -0.0052(6) 0.0191(15) Uani 1 2 d S T P
C9 C 0.4911(7) 0.250000 -0.1510(6) 0.0243(16) Uani 1 2 d S T P
C10 C 0.5123(5) 0.21625(15) -0.2219(4) 0.0275(12) Uani 1 1 d . . .
H10 H 0.499339 0.193123 -0.177028 0.033 Uiso 1 1 calc R U .
C11 C 0.5532(5) 0.21798(16) -0.3613(5) 0.0314(13) Uani 1 1 d . . .
H11 H 0.571250 0.195315 -0.408210 0.038 Uiso 1 1 calc R U .
N1 N 0.2482(4) 0.11388(11) 0.3932(3) 0.0183(8) Uani 1 1 d . . .
N2 N 0.5685(7) 0.250000 -0.4327(6) 0.0350(16) Uani 1 2 d S T P
N3 N 0.4086(4) 0.21646(12) 0.0567(3) 0.0210(9) Uani 1 1 d . . .
N4 N 0.3064(6) 0.250000 0.2542(5) 0.0232(13) Uani 1 2 d S T P
O1 O 0.3399(3) 0.08532(9) 0.6809(3) 0.0169(7) Uani 1 1 d D . .
O2 O 0.1579(3) 0.11374(9) 0.8764(3) 0.0235(8) Uani 1 1 d D . .
H2A H 0.055064 0.102775 0.854127 0.035 Uiso 1 1 d DR U .
O3 O 0.4638(3) 0.09368(9) 0.9216(3) 0.0189(7) Uani 1 1 d . . .
O4 O 0.2284(3) 0.04449(9) 0.8772(3) 0.0224(7) Uani 1 1 d D . .
H4A H 0.193413 0.034773 0.795312 0.034 Uiso 1 1 d DR U .
O5 O -0.1383(3) -0.01730(9) 0.3700(3) 0.0206(7) Uani 1 1 d . . .
O6 O 0.0375(3) 0.03337(9) 0.3694(3) 0.0206(7) Uani 1 1 d . . .
O7 O 0.4313(3) 0.03888(10) 0.4258(3) 0.0297(9) Uani 1 1 d D . .
H7A H 0.524121 0.037862 0.483818 0.045 Uiso 1 1 d DR U .
H8A H 0.471776 0.040237 0.338325 0.045 Uiso 1 1 d DR U .
P1 P 0.30566(13) 0.08472(4) 0.83560(10) 0.0148(3) Uani 1 1 d D . .
Zn1 Zn 0.19206(6) 0.06625(2) 0.51217(5) 0.01652(15) Uani 1 1 d . . .

loop_
_atom_site_aniso_label
_atom_site_aniso_U_11
_atom_site_aniso_U_22
_atom_site_aniso_U_33
_atom_site_aniso_U_23
_atom_site_aniso_U_13
_atom_site_aniso_U_12
C1 0.0157(19) 0.017(3) 0.016(2) -0.002(2) 0.0054(17) -0.001(2)
C2 0.027(2) 0.018(3) 0.017(2) 0.002(2) 0.0035(18) 0.002(2)
C3 0.023(2) 0.017(3) 0.020(2) -0.006(2) 0.0014(18) 0.004(2)
C4 0.0163(18) 0.016(3) 0.019(2) 0.005(2) 0.0006(17) 0.003(2)
C5 0.033(2) 0.018(3) 0.020(2) -0.002(2) 0.005(2) 0.000(2)
C6 0.030(2) 0.012(3) 0.026(2) -0.002(2) 0.0024(19) -0.001(2)
C7 0.018(2) 0.018(3) 0.020(2) -0.001(2) -0.0048(17) 0.000(2)
C8 0.016(3) 0.017(4) 0.024(3) 0.000 0.002(2) 0.000
C9 0.017(3) 0.030(5) 0.026(3) 0.000 0.001(3) 0.000
C10 0.029(2) 0.027(3) 0.027(3) -0.003(3) 0.0045(19) -0.001(2)
C11 0.025(2) 0.038(4) 0.030(3) -0.007(3) 0.003(2) -0.003(3)
N1 0.0197(17) 0.016(2) 0.0194(18) 0.0017(19) 0.0035(14) -0.0014(17)
N2 0.028(3) 0.050(5) 0.027(3) 0.000 0.003(3) 0.000
N3 0.0239(18) 0.019(3) 0.0202(19) -0.0017(19) 0.0022(15) 0.0011(18)
N4 0.029(3) 0.017(3) 0.024(3) 0.000 0.003(2) 0.000
O1 0.0133(13) 0.0225(19) 0.0148(14) -0.0015(15) -0.0013(11) -0.0071(13)
O2 0.0143(13) 0.023(2) 0.0331(17) -0.0090(17) -0.0030(13) -0.0001(14)
O3 0.0151(13) 0.020(2) 0.0213(15) -0.0041(15) -0.0038(11) -0.0010(14)
O4 0.0246(14) 0.023(2) 0.0195(15) 0.0004(16) -0.0016(12) -0.0061(15)
O5 0.0251(14) 0.0200(19) 0.0169(15) -0.0002(15) -0.0072(12) -0.0080(14)
O6 0.0228(14) 0.020(2) 0.0194(16) 0.0034(16) -0.0024(12) -0.0061(15)
O7 0.0238(15) 0.039(2) 0.0269(17) -0.0014(18) 0.0028(13) 0.0067(17)
P1 0.0133(5) 0.0153(7) 0.0160(5) -0.0019(5) -0.0008(4) -0.0013(5)
Zn1 0.0168(2) 0.0156(3) 0.0172(3) 0.0006(2) -0.00036(19) -0.0043(3)

loop_
_atom_type_symbol
_atom_type_description
_atom_type_scat_dispersion_real
_atom_type_scat_dispersion_imag
_atom_type_scat_source
C C 0.0033 0.0016 'International Tables Vol C Tables 4.2.6.8 and 6.1.1.4'
H H 0.0000 0.0000 'International Tables Vol C Tables 4.2.6.8 and 6.1.1.4'
N N 0.0061 0.0033 'International Tables Vol C Tables 4.2.6.8 and 6.1.1.4'
O O 0.0106 0.0060 'International Tables Vol C Tables 4.2.6.8 and 6.1.1.4'
P P 0.1023 0.0942 'International Tables Vol C Tables 4.2.6.8 and 6.1.1.4'
Zn Zn 0.2839 1.4301 'International Tables Vol C Tables 4.2.6.8 and 6.1.1.4'

loop_
_geom_angle_atom_site_label_1
_geom_angle_atom_site_label_2
_geom_angle_atom_site_label_3
_geom_angle
_geom_angle_site_symmetry_1
_geom_angle_site_symmetry_3
O6 C1 O5 126.0(4) . .
O6 C1 C1 117.6(5) . 5_556
O5 C1 C1 116.4(5) . 5_556
N1 C2 C3 123.3(4) . .
C2 C3 C4 119.3(4) . .
C3 C4 C5 117.9(4) . .
C3 C4 C7 120.0(4) . .
C5 C4 C7 122.1(4) . .
C6 C5 C4 119.0(4) . .
N1 C6 C5 123.1(4) . .
N4 C7 N3 124.9(5) . .
N4 C7 C4 118.3(4) . .
N3 C7 C4 116.8(4) . .
N3 C8 N3 124.2(5) 7_565 .
N3 C8 C9 117.9(3) 7_565 .
N3 C8 C9 117.9(3) . .
C10 C9 C10 119.0(6) 7_565 .
C10 C9 C8 120.4(3) 7_565 .
C10 C9 C8 120.4(3) . .
C11 C10 C9 118.0(5) . .
N2 C11 C10 124.1(5) . .
C2 N1 C6 117.4(4) . .
C2 N1 Zn1 116.0(3) . .
C6 N1 Zn1 126.6(3) . .
C11 N2 C11 116.7(6) . 7_565
C7 N3 C8 115.4(4) . .
C7 N4 C7 115.2(5) . 7_565
P1 O1 Zn1 132.31(15) . .
P1 O3 Zn1 137.5(2) . 6_657
C1 O5 Zn1 114.2(3) . 5_556
C1 O6 Zn1 112.5(3) . .
O3 P1 O1 114.16(15) . .
O3 P1 O2 106.98(17) . .
O1 P1 O2 111.10(16) . .
O3 P1 O4 110.16(17) . .
O1 P1 O4 108.92(17) . .
O2 P1 O4 105.14(15) . .
O3 Zn1 N1 87.76(12) 6_557 .
O3 Zn1 O1 93.03(10) 6_557 .
N1 Zn1 O1 93.42(12) . .
O3 Zn1 O5 93.30(11) 6_557 5_556
N1 Zn1 O5 178.84(13) . 5_556
O1 Zn1 O5 87.00(11) . 5_556
O3 Zn1 O6 89.96(11) 6_557 .
N1 Zn1 O6 101.25(13) . .
O1 Zn1 O6 165.13(12) . .
O5 Zn1 O6 78.28(11) 5_556 .
O3 Zn1 O7 175.64(11) 6_557 .
N1 Zn1 O7 88.84(13) . .
O1 Zn1 O7 89.90(10) . .
O5 Zn1 O7 90.08(12) 5_556 .
O6 Zn1 O7 88.03(11) . .

loop_
_geom_bond_atom_site_label_1
_geom_bond_atom_site_label_2
_geom_bond_distance
_geom_bond_site_symmetry_2
C1 O6 1.249(5) .
C1 O5 1.253(5) .
C1 C1 1.551(8) 5_556
C2 N1 1.337(6) .
C2 C3 1.369(6) .
C3 C4 1.385(5) .
C4 C5 1.390(6) .
C4 C7 1.470(6) .
C5 C6 1.373(6) .
C6 N1 1.342(5) .
C7 N4 1.336(5) .
C7 N3 1.340(5) .
C8 N3 1.341(4) 7_565
C8 N3 1.341(4) .
C8 C9 1.470(8) .
C9 C10 1.384(5) 7_565
C9 C10 1.384(5) .
C10 C11 1.381(6) .
C11 N2 1.330(6) .
N1 Zn1 2.081(4) .
O1 P1 1.515(3) .
O1 Zn1 2.085(2) .
O2 P1 1.566(3) .
O3 P1 1.488(3) .
O3 Zn1 2.078(3) 6_657
O4 P1 1.588(3) .
O5 Zn1 2.109(3) 5_556
O6 Zn1 2.146(3) .
O7 Zn1 2.211(3) .
